data_2020540
loop_
_publ_author_name
'Minyaev, Mikhail E.'
'Vinogradov, Alexandr A.'
'Roitershtein, Dmitrii M.'
'Lyssenko, Konstantin A.'
'Ananyev, Ivan V.'
'Nifant'ev, Ilya E.'

_publ_section_title
;
 Di- and triphenylacetate complexes of yttrium and europium
;
_journal_coeditor_code SK3627
_journal_issue 7
_journal_name_full 'Acta Crystallographica Section C'
_journal_page_first 578
_journal_page_last 584
_journal_paper_doi 10.1107/S2053229616009748
_journal_volume 72
_journal_year 2016
_chemical_formula_iupac '[Y (C14 H11 O2)6 (C4 H10 O2)2]'
_chemical_formula_moiety 'C92 H86 O16 Y2'
_chemical_formula_sum 'C92 H86 O16 Y2'
_chemical_formula_weight 1625.42
_chemical_name_common
;
hexakis(diphenylacetato)-bis(1,2-dimethoxyethane)-di-yttrium
;
_chemical_name_systematic
Tetrakis(\m-2,2-diphenylacetato)-\k^4^<i>O</i>:<i>O</i>';\k^3^<i>O</i>,<i>O</i>':<i>O</i>';\k^3^<i>O</i>:<i>O</i>,<i>O</i>'-bis[(1,2-dimethoxyethane-\k^2^<i>O</i>,<i>O</i>')(2,2-diphenylacetato-\k^2^<i>O</i>,<i>O</i>')yttrium(III)]
_space_group_crystal_system monoclinic
_space_group_IT_number 14
_space_group_name_Hall '-P 2ybc'
_space_group_name_H-M_alt 'P 1 21/c 1'
_symmetry_cell_setting monoclinic
_symmetry_space_group_name_Hall '-P 2ybc'
_symmetry_space_group_name_H-M 'P 1 21/c 1'
_atom_sites_solution_hydrogens geom
_atom_sites_solution_primary direct
_atom_sites_solution_secondary difmap
_audit_creation_method SHELXL-2014/7
_cell_angle_alpha 90
_cell_angle_beta 102.370(5)
_cell_angle_gamma 90
_cell_formula_units_Z 2
_cell_length_a 11.4292(17)
_cell_length_b 21.371(3)
_cell_length_c 16.335(3)
_cell_measurement_reflns_used 1280
_cell_measurement_temperature 100(2)
_cell_measurement_theta_max 29.70
_cell_measurement_theta_min 2.64
_cell_volume 3897.3(11)
_computing_cell_refinement
;
SAINT (Bruker, 2008)
;
_computing_data_collection
;
<i>APEX2</i> (Bruker, 2008)
;
_computing_data_reduction
;
SAINT (Bruker, 2008)
;
_computing_molecular_graphics
;
SHELXTL (Sheldrick, 2008a)
;
_computing_publication_material
;
SHELXTL (Sheldrick, 2008a) and publCIF (Westrip, 2010)
;
_computing_structure_refinement
;
SHELXL2014 (Sheldrick, 2015)
;
_computing_structure_solution
;
SHELXS2013 (Sheldrick, 2008a)
;
_diffrn_ambient_temperature 100(2)
_diffrn_measured_fraction_theta_full 1.000
_diffrn_measured_fraction_theta_max 0.993
_diffrn_measurement_device_type 'Bruker APEXII CCD area-detector'
_diffrn_measurement_method '\w scans'
_diffrn_radiation_monochromator graphite
_diffrn_radiation_source 'fine-focus sealed tube'
_diffrn_radiation_type MoK\a
_diffrn_radiation_wavelength 0.71073
_diffrn_reflns_av_R_equivalents 0.0425
_diffrn_reflns_limit_h_max 16
_diffrn_reflns_limit_h_min -16
_diffrn_reflns_limit_k_max 24
_diffrn_reflns_limit_k_min -30
_diffrn_reflns_limit_l_max 23
_diffrn_reflns_limit_l_min -19
_diffrn_reflns_number 33597
_diffrn_reflns_theta_full 25.242
_diffrn_reflns_theta_max 30.802
_diffrn_reflns_theta_min 1.593
_exptl_absorpt_coefficient_mu 1.551
_exptl_absorpt_correction_T_max 0.790
_exptl_absorpt_correction_T_min 0.705
_exptl_absorpt_correction_type multi-scan
_exptl_absorpt_process_details
;
(SADABS; Sheldrick, 1997)
;
_exptl_crystal_colour colorless
_exptl_crystal_density_diffrn 1.385
_exptl_crystal_density_method 'not measured'
_exptl_crystal_description prism
_exptl_crystal_F_000 1688
_exptl_crystal_size_max 0.24
_exptl_crystal_size_mid 0.19
_exptl_crystal_size_min 0.16
_refine_diff_density_max 0.924
_refine_diff_density_min -0.511
_refine_ls_extinction_method none
_refine_ls_goodness_of_fit_ref 1.013
_refine_ls_hydrogen_treatment constr
_refine_ls_matrix_type full
_refine_ls_number_parameters 498
_refine_ls_number_reflns 12128
_refine_ls_number_restraints 0
_refine_ls_restrained_S_all 1.013
_refine_ls_R_factor_all 0.0714
_refine_ls_R_factor_gt 0.0414
_refine_ls_shift/su_max 0.002
_refine_ls_shift/su_mean 0.000
_refine_ls_structure_factor_coef Fsqd
_refine_ls_weighting_details 'w=1/[\s^2^(Fo^2^)+(0.0445P)^2^+1.2617P] where P=(Fo^2^+2Fc^2^)/3'
_refine_ls_weighting_scheme calc
_refine_ls_wR_factor_gt 0.0853
_refine_ls_wR_factor_ref 0.0944
_reflns_number_gt 8929
_reflns_number_total 12128
_reflns_threshold_expression 'I > 2\s(I)'
_cod_data_source_file sk3627sup1.cif
_cod_data_source_block mol-2
_cod_depositor_comments 'Adding full bibliography for 2020539--2020541.cif.'
_cod_original_cell_volume 3897.3(10)
_cod_original_sg_symbol_H-M 'P 21/c'
_cod_database_code 2020540
_cod_database_fobs_code 2020540
_shelx_space_group_comment
;
The symmetry employed for this shelxl refinement is uniquely defined
by the following loop, which should always be used as a source of
symmetry information in preference to the above space-group names.
They are only intended as comments.
;
_shelx_estimated_absorpt_t_min 0.707
_shelx_estimated_absorpt_t_max 0.789

loop_
_space_group_symop_operation_xyz
'x, y, z'
'-x, y+1/2, -z+1/2'
'-x, -y, -z'
'x, -y-1/2, z-1/2'

loop_
_atom_site_type_symbol
_atom_site_label
_atom_site_fract_x
_atom_site_fract_y
_atom_site_fract_z
_atom_site_U_iso_or_equiv
_atom_site_adp_type
_atom_site_calc_flag
_atom_site_occupancy
Y Y1 0.06134(2) 0.41723(2) -0.01806(2) 0.01006(5) Uani d 1
O O1 0.26086(11) 0.38140(7) 0.02658(8) 0.0179(3) Uani d 1
O O2 0.14496(11) 0.35956(6) 0.11361(8) 0.0150(3) Uani d 1
C C1 0.24248(16) 0.35328(9) 0.09064(11) 0.0133(4) Uani d 1
C C2 0.34124(16) 0.30967(9) 0.13653(12) 0.0143(4) Uani d 1
H H2 0.4128 0.3174 0.1118 0.017 Uiso calc 1
C C3 0.38120(16) 0.32184(9) 0.23036(12) 0.0145(4) Uani d 1
C C4 0.30109(17) 0.32045(9) 0.28360(12) 0.0177(4) Uani d 1
H H4 0.2180 0.3147 0.2611 0.021 Uiso calc 1
C C5 0.34236(19) 0.32744(10) 0.36986(13) 0.0214(4) Uani d 1
H H5 0.2871 0.3264 0.4058 0.026 Uiso calc 1
C C6 0.4632(2) 0.33583(10) 0.40354(13) 0.0241(5) Uani d 1
H H6 0.4909 0.3401 0.4624 0.029 Uiso calc 1
C C7 0.54361(18) 0.33790(10) 0.35092(14) 0.0245(5) Uani d 1
H H7 0.6265 0.3441 0.3736 0.029 Uiso calc 1
C C8 0.50275(17) 0.33090(10) 0.26505(13) 0.0204(4) Uani d 1
H H8 0.5583 0.3323 0.2293 0.024 Uiso calc 1
C C9 0.30824(18) 0.24087(9) 0.12036(12) 0.0169(4) Uani d 1
C C10 0.19123(19) 0.21930(10) 0.09452(13) 0.0233(4) Uani d 1
H H10 0.1265 0.2481 0.0870 0.028 Uiso calc 1
C C11 0.1683(2) 0.15614(11) 0.07968(15) 0.0298(5) Uani d 1
H H11 0.0881 0.1421 0.0614 0.036 Uiso calc 1
C C12 0.2615(2) 0.11349(11) 0.09131(14) 0.0310(5) Uani d 1
H H12 0.2454 0.0703 0.0804 0.037 Uiso calc 1
C C13 0.3776(2) 0.13381(11) 0.11872(15) 0.0308(5) Uani d 1
H H13 0.4417 0.1046 0.1277 0.037 Uiso calc 1
C C14 0.4007(2) 0.19704(10) 0.13317(14) 0.0246(5) Uani d 1
H H14 0.4810 0.2107 0.1521 0.029 Uiso calc 1
O O3 -0.10951(11) 0.40930(6) -0.13350(8) 0.0161(3) Uani d 1
O O4 -0.09691(11) 0.50198(6) -0.07586(8) 0.0131(3) Uani d 1
C C15 -0.15262(16) 0.46262(9) -0.12852(11) 0.0130(3) Uani d 1
C C16 -0.27238(16) 0.48187(9) -0.18324(11) 0.0131(3) Uani d 1
H H16 -0.2845 0.5271 -0.1718 0.016 Uiso calc 1
C C17 -0.28098(15) 0.47532(9) -0.27712(11) 0.0131(4) Uani d 1
C C18 -0.36386(16) 0.51349(9) -0.32980(12) 0.0167(4) Uani d 1
H H18 -0.4096 0.5428 -0.3061 0.020 Uiso calc 1
C C19 -0.38023(18) 0.50920(10) -0.41591(13) 0.0198(4) Uani d 1
H H19 -0.4363 0.5358 -0.4508 0.024 Uiso calc 1
C C20 -0.31514(17) 0.46624(10) -0.45152(12) 0.0195(4) Uani d 1
H H20 -0.3278 0.4625 -0.5107 0.023 Uiso calc 1
C C21 -0.23140(18) 0.42885(10) -0.39998(13) 0.0199(4) Uani d 1
H H21 -0.1849 0.4001 -0.4240 0.024 Uiso calc 1
C C22 -0.21489(17) 0.43307(9) -0.31303(12) 0.0164(4) Uani d 1
H H22 -0.1580 0.4068 -0.2782 0.020 Uiso calc 1
C C23 -0.37353(16) 0.44558(10) -0.15690(11) 0.0157(4) Uani d 1
C C24 -0.39255(18) 0.38265(10) -0.17601(12) 0.0192(4) Uani d 1
H H24 -0.3401 0.3611 -0.2043 0.023 Uiso calc 1
C C25 -0.48753(19) 0.35078(11) -0.15429(13) 0.0252(5) Uani d 1
H H25 -0.5004 0.3078 -0.1680 0.030 Uiso calc 1
C C26 -0.56320(18) 0.38218(12) -0.11247(13) 0.0281(5) Uani d 1
H H26 -0.6281 0.3606 -0.0974 0.034 Uiso calc 1
C C27 -0.54500(19) 0.44430(12) -0.09273(14) 0.0296(5) Uani d 1
H H27 -0.5971 0.4654 -0.0638 0.036 Uiso calc 1
C C28 -0.45065(18) 0.47644(11) -0.11480(13) 0.0226(4) Uani d 1
H H28 -0.4387 0.5195 -0.1012 0.027 Uiso calc 1
O O5 0.14799(11) 0.49272(6) -0.08497(8) 0.0146(3) Uani d 1
O O6 0.09256(11) 0.58846(6) -0.05218(8) 0.0130(3) Uani d 1
C C29 0.14548(15) 0.55147(9) -0.09148(11) 0.0115(3) Uani d 1
C C30 0.20996(15) 0.57903(9) -0.15688(11) 0.0126(3) Uani d 1
H H30 0.2849 0.5542 -0.1541 0.015 Uiso calc 1
C C31 0.13202(16) 0.56988(8) -0.24406(11) 0.0139(4) Uani d 1
C C32 0.00793(17) 0.57828(9) -0.25961(12) 0.0168(4) Uani d 1
H H32 -0.0294 0.5887 -0.2148 0.020 Uiso calc 1
C C33 -0.06123(18) 0.57149(9) -0.34029(13) 0.0200(4) Uani d 1
H H33 -0.1456 0.5771 -0.3504 0.024 Uiso calc 1
C C34 -0.0071(2) 0.55654(10) -0.40584(13) 0.0229(4) Uani d 1
H H34 -0.0542 0.5518 -0.4609 0.027 Uiso calc 1
C C35 0.1152(2) 0.54858(11) -0.39113(13) 0.0257(5) Uani d 1
H H35 0.1523 0.5387 -0.4363 0.031 Uiso calc 1
C C36 0.18489(18) 0.55499(10) -0.31046(12) 0.0202(4) Uani d 1
H H36 0.2691 0.5491 -0.3009 0.024 Uiso calc 1
C C37 0.24667(16) 0.64662(9) -0.13746(12) 0.0144(4) Uani d 1
C C38 0.19387(18) 0.69640(10) -0.18591(13) 0.0221(4) Uani d 1
H H38 0.1334 0.6888 -0.2347 0.027 Uiso calc 1
C C39 0.2290(2) 0.75759(10) -0.16349(15) 0.0282(5) Uani d 1
H H39 0.1919 0.7915 -0.1967 0.034 Uiso calc 1
C C40 0.31766(19) 0.76911(10) -0.09318(14) 0.0246(5) Uani d 1
H H40 0.3410 0.8109 -0.0779 0.030 Uiso calc 1
C C41 0.37235(18) 0.71975(10) -0.04513(13) 0.0228(4) Uani d 1
H H41 0.4339 0.7275 0.0030 0.027 Uiso calc 1
C C42 0.33722(17) 0.65890(10) -0.06721(12) 0.0181(4) Uani d 1
H H42 0.3753 0.6251 -0.0341 0.022 Uiso calc 1
O O7 0.00552(12) 0.30376(6) -0.04379(8) 0.0167(3) Uani d 1
O O8 0.12967(13) 0.36879(7) -0.13883(9) 0.0202(3) Uani d 1
C C43 -0.1018(2) 0.27946(11) -0.02317(16) 0.0282(5) Uani d 1
H H43A -0.0970 0.2337 -0.0198 0.042 Uiso calc 1
H H43B -0.1712 0.2917 -0.0666 0.042 Uiso calc 1
H H43C -0.1104 0.2964 0.0310 0.042 Uiso calc 1
C C44 0.0266(2) 0.27524(10) -0.11841(13) 0.0240(5) Uani d 1
H H44A -0.0401 0.2845 -0.1664 0.029 Uiso calc 1
H H44B 0.0336 0.2293 -0.1114 0.029 Uiso calc 1
C C45 0.1410(2) 0.30213(10) -0.13309(15) 0.0262(5) Uani d 1
H H45A 0.2081 0.2907 -0.0863 0.031 Uiso calc 1
H H45B 0.1582 0.2851 -0.1857 0.031 Uiso calc 1
C C46 0.1177(2) 0.39252(11) -0.22184(13) 0.0248(5) Uani d 1
H H46A 0.1937 0.3875 -0.2397 0.037 Uiso calc 1
H H46B 0.0965 0.4370 -0.2228 0.037 Uiso calc 1
H H46C 0.0546 0.3694 -0.2600 0.037 Uiso calc 1

loop_
_atom_site_aniso_label
_atom_site_aniso_U_11
_atom_site_aniso_U_22
_atom_site_aniso_U_33
_atom_site_aniso_U_12
_atom_site_aniso_U_13
_atom_site_aniso_U_23
Y1 0.01247(7) 0.00914(8) 0.00838(8) 0.00025(7) 0.00182(5) -0.00003(7)
O1 0.0170(6) 0.0207(8) 0.0167(7) 0.0037(5) 0.0054(5) 0.0078(6)
O2 0.0152(6) 0.0161(7) 0.0142(6) 0.0027(5) 0.0042(5) 0.0025(5)
C1 0.0159(8) 0.0102(9) 0.0128(9) -0.0006(7) 0.0011(7) -0.0023(7)
C2 0.0160(8) 0.0132(9) 0.0142(9) 0.0024(7) 0.0042(7) 0.0023(7)
C3 0.0188(9) 0.0089(9) 0.0147(9) 0.0026(7) 0.0014(7) 0.0039(7)
C4 0.0208(9) 0.0148(10) 0.0170(10) -0.0025(7) 0.0030(7) 0.0012(7)
C5 0.0341(11) 0.0146(10) 0.0161(10) 0.0003(8) 0.0065(8) 0.0017(8)
C6 0.0385(12) 0.0139(10) 0.0152(10) 0.0037(9) -0.0051(8) 0.0020(8)
C7 0.0216(10) 0.0219(11) 0.0246(11) 0.0030(8) -0.0072(8) -0.0003(9)
C8 0.0172(9) 0.0204(10) 0.0223(11) 0.0031(8) 0.0015(8) 0.0008(8)
C9 0.0257(10) 0.0146(10) 0.0105(9) 0.0024(8) 0.0039(7) 0.0008(7)
C10 0.0295(11) 0.0166(11) 0.0222(11) 0.0019(8) 0.0024(8) 0.0005(8)
C11 0.0394(13) 0.0201(12) 0.0270(12) -0.0062(10) 0.0006(10) -0.0014(9)
C12 0.0574(16) 0.0131(11) 0.0224(11) 0.0007(10) 0.0084(11) -0.0019(9)
C13 0.0459(14) 0.0199(12) 0.0282(12) 0.0130(10) 0.0114(10) 0.0013(9)
C14 0.0296(11) 0.0201(11) 0.0248(11) 0.0067(9) 0.0075(9) 0.0015(9)
O3 0.0183(6) 0.0141(7) 0.0135(6) 0.0028(5) -0.0020(5) -0.0024(5)
O4 0.0157(6) 0.0131(7) 0.0100(6) -0.0020(5) 0.0015(5) -0.0010(5)
C15 0.0148(8) 0.0147(9) 0.0094(8) -0.0007(7) 0.0025(6) 0.0009(7)
C16 0.0156(8) 0.0110(9) 0.0115(8) 0.0011(7) -0.0002(6) -0.0024(7)
C17 0.0135(8) 0.0125(9) 0.0117(8) -0.0036(7) -0.0007(6) 0.0002(7)
C18 0.0165(8) 0.0160(10) 0.0162(9) 0.0001(7) 0.0000(7) -0.0002(7)
C19 0.0217(9) 0.0178(10) 0.0168(10) -0.0022(8) -0.0028(7) 0.0032(8)
C20 0.0237(9) 0.0232(11) 0.0106(9) -0.0070(8) 0.0014(7) -0.0001(8)
C21 0.0223(9) 0.0205(11) 0.0174(10) -0.0010(8) 0.0057(7) -0.0021(8)
C22 0.0192(9) 0.0159(10) 0.0133(9) 0.0012(7) 0.0016(7) -0.0002(7)
C23 0.0136(8) 0.0215(10) 0.0108(9) 0.0022(7) 0.0002(6) 0.0003(7)
C24 0.0205(9) 0.0218(11) 0.0161(10) -0.0039(8) 0.0057(7) -0.0044(8)
C25 0.0260(10) 0.0312(13) 0.0177(10) -0.0102(9) 0.0026(8) -0.0002(9)
C26 0.0167(9) 0.0478(16) 0.0193(11) -0.0059(9) 0.0025(8) 0.0073(10)
C27 0.0226(10) 0.0465(15) 0.0221(11) 0.0129(10) 0.0096(9) 0.0085(10)
C28 0.0229(10) 0.0254(12) 0.0208(10) 0.0074(8) 0.0072(8) 0.0021(9)
O5 0.0194(6) 0.0118(7) 0.0135(6) 0.0007(5) 0.0056(5) 0.0004(5)
O6 0.0148(6) 0.0116(7) 0.0129(6) -0.0006(5) 0.0036(5) -0.0006(5)
C29 0.0113(7) 0.0142(9) 0.0085(8) -0.0013(6) 0.0007(6) 0.0005(7)
C30 0.0123(7) 0.0135(9) 0.0122(8) -0.0003(7) 0.0033(6) 0.0015(7)
C31 0.0186(8) 0.0112(9) 0.0118(8) -0.0023(6) 0.0034(7) 0.0020(7)
C32 0.0178(8) 0.0195(10) 0.0138(9) 0.0002(8) 0.0046(7) 0.0003(8)
C33 0.0191(9) 0.0204(11) 0.0188(10) -0.0024(7) 0.0003(7) 0.0021(8)
C34 0.0329(11) 0.0215(11) 0.0123(9) -0.0025(9) 0.0005(8) -0.0008(8)
C35 0.0347(12) 0.0292(13) 0.0157(10) 0.0017(9) 0.0107(9) -0.0019(9)
C36 0.0225(9) 0.0223(11) 0.0175(10) 0.0006(8) 0.0077(8) 0.0008(8)
C37 0.0136(8) 0.0169(10) 0.0137(9) -0.0021(7) 0.0049(7) 0.0013(7)
C38 0.0216(9) 0.0190(11) 0.0218(10) -0.0032(8) -0.0041(8) 0.0027(8)
C39 0.0295(11) 0.0162(11) 0.0341(13) -0.0017(9) -0.0041(9) 0.0080(9)
C40 0.0248(10) 0.0160(11) 0.0313(12) -0.0052(8) 0.0021(9) 0.0007(9)
C41 0.0215(9) 0.0222(11) 0.0223(11) -0.0062(8) -0.0008(8) 0.0005(9)
C42 0.0180(9) 0.0174(10) 0.0179(10) -0.0022(7) 0.0018(7) 0.0027(8)
O7 0.0215(7) 0.0116(7) 0.0172(7) -0.0013(5) 0.0043(5) -0.0027(5)
O8 0.0310(8) 0.0142(7) 0.0180(7) 0.0020(6) 0.0112(6) -0.0017(6)
C43 0.0267(11) 0.0195(11) 0.0407(14) -0.0068(9) 0.0126(10) -0.0046(10)
C44 0.0341(11) 0.0172(11) 0.0206(11) 0.0000(9) 0.0057(9) -0.0070(8)
C45 0.0350(12) 0.0166(11) 0.0309(12) 0.0038(9) 0.0156(10) -0.0054(9)
C46 0.0314(11) 0.0303(12) 0.0129(10) 0.0043(9) 0.0054(8) -0.0031(9)

loop_
_atom_type_symbol
_atom_type_description
_atom_type_scat_dispersion_real
_atom_type_scat_dispersion_imag
_atom_type_scat_source
C C 0.0033 0.0016 'International Tables Vol C Tables 4.2.6.8 and 6.1.1.4'
H H 0.0000 0.0000 'International Tables Vol C Tables 4.2.6.8 and 6.1.1.4'
O O 0.0106 0.0060 'International Tables Vol C Tables 4.2.6.8 and 6.1.1.4'
Y Y -2.7962 3.5667 'International Tables Vol C Tables 4.2.6.8 and 6.1.1.4'

loop_
_geom_angle_atom_site_label_1
_geom_angle_atom_site_label_2
_geom_angle_atom_site_label_3
_geom_angle_site_symmetry_1
_geom_angle_site_symmetry_3
_geom_angle
O4 Y1 O5 3_565 . 75.85(5)
O4 Y1 O6 3_565 3_565 75.54(4)
O5 Y1 O6 . 3_565 136.94(5)
O4 Y1 O1 3_565 . 90.95(5)
O5 Y1 O1 . . 83.59(5)
O6 Y1 O1 3_565 . 128.20(5)
O4 Y1 O3 3_565 . 125.11(4)
O5 Y1 O3 . . 92.11(5)
O6 Y1 O3 3_565 . 78.97(5)
O1 Y1 O3 . . 141.52(5)
O4 Y1 O2 3_565 . 79.27(5)
O5 Y1 O2 . . 129.58(4)
O6 Y1 O2 3_565 . 74.66(4)
O1 Y1 O2 . . 53.61(4)
O3 Y1 O2 . . 137.59(5)
O4 Y1 O8 3_565 . 143.34(5)
O5 Y1 O8 . . 71.00(5)
O6 Y1 O8 3_565 . 140.75(5)
O1 Y1 O8 . . 70.46(5)
O3 Y1 O8 . . 72.00(5)
O2 Y1 O8 . . 110.54(5)
O4 Y1 O7 3_565 . 147.19(5)
O5 Y1 O7 . . 135.93(5)
O6 Y1 O7 3_565 . 80.73(4)
O1 Y1 O7 . . 86.15(5)
O3 Y1 O7 . . 70.63(4)
O2 Y1 O7 . . 72.77(4)
O8 Y1 O7 . . 65.17(5)
O4 Y1 O4 3_565 . 74.14(5)
O5 Y1 O4 . . 70.92(4)
O6 Y1 O4 3_565 . 70.72(4)
O1 Y1 O4 . . 152.82(4)
O3 Y1 O4 . . 51.63(4)
O2 Y1 O4 . . 140.45(4)
O8 Y1 O4 . . 108.30(4)
O7 Y1 O4 . . 118.68(4)
O4 Y1 C1 3_565 . 86.66(5)
O5 Y1 C1 . . 108.19(5)
O6 Y1 C1 3_565 . 101.53(5)
O1 Y1 C1 . . 26.89(5)
O3 Y1 C1 . . 146.29(5)
O2 Y1 C1 . . 26.88(5)
O8 Y1 C1 . . 89.12(5)
O7 Y1 C1 . . 76.16(5)
O4 Y1 C1 . . 160.48(5)
O4 Y1 C15 3_565 . 99.85(5)
O5 Y1 C15 . . 81.93(5)
O6 Y1 C15 3_565 . 72.10(5)
O1 Y1 C15 . . 159.21(5)
O3 Y1 C15 . . 25.45(5)
O2 Y1 C15 . . 145.79(5)
O8 Y1 C15 . . 90.69(5)
O7 Y1 C15 . . 93.95(5)
O4 Y1 C15 . . 26.23(5)
C1 Y1 C15 . . 169.17(5)
O4 Y1 Y1 3_565 3_565 39.76(3)
O5 Y1 Y1 . 3_565 68.84(3)
O6 Y1 Y1 3_565 3_565 68.53(3)
O1 Y1 Y1 . 3_565 126.95(4)
O3 Y1 Y1 . 3_565 85.69(3)
O2 Y1 Y1 . 3_565 113.78(3)
O8 Y1 Y1 . 3_565 132.82(3)
O7 Y1 Y1 . 3_565 144.34(3)
O4 Y1 Y1 . 3_565 34.38(3)
C1 Y1 Y1 . 3_565 126.33(4)
C15 Y1 Y1 . 3_565 60.27(4)
C1 O1 Y1 . . 95.10(11)
C1 O2 Y1 . . 89.76(11)
O2 C1 O1 . . 120.80(16)
O2 C1 C2 . . 121.79(16)
O1 C1 C2 . . 117.36(16)
O2 C1 Y1 . . 63.36(9)
O1 C1 Y1 . . 58.01(9)
C2 C1 Y1 . . 169.18(13)
C3 C2 C9 . . 110.36(15)
C3 C2 C1 . . 114.78(15)
C9 C2 C1 . . 111.89(15)
C3 C2 H2 . . 106.4
C9 C2 H2 . . 106.4
C1 C2 H2 . . 106.4
C4 C3 C8 . . 118.67(18)
C4 C3 C2 . . 121.93(16)
C8 C3 C2 . . 119.28(17)
C3 C4 C5 . . 120.24(18)
C3 C4 H4 . . 119.9
C5 C4 H4 . . 119.9
C6 C5 C4 . . 120.5(2)
C6 C5 H5 . . 119.7
C4 C5 H5 . . 119.7
C5 C6 C7 . . 119.67(19)
C5 C6 H6 . . 120.2
C7 C6 H6 . . 120.2
C6 C7 C8 . . 119.91(19)
C6 C7 H7 . . 120.0
C8 C7 H7 . . 120.0
C7 C8 C3 . . 120.98(19)
C7 C8 H8 . . 119.5
C3 C8 H8 . . 119.5
C10 C9 C14 . . 118.11(19)
C10 C9 C2 . . 123.85(18)
C14 C9 C2 . . 118.03(18)
C11 C10 C9 . . 120.6(2)
C11 C10 H10 . . 119.7
C9 C10 H10 . . 119.7
C12 C11 C10 . . 120.4(2)
C12 C11 H11 . . 119.8
C10 C11 H11 . . 119.8
C13 C12 C11 . . 119.8(2)
C13 C12 H12 . . 120.1
C11 C12 H12 . . 120.1
C12 C13 C14 . . 119.9(2)
C12 C13 H13 . . 120.1
C14 C13 H13 . . 120.1
C13 C14 C9 . . 121.2(2)
C13 C14 H14 . . 119.4
C9 C14 H14 . . 119.4
C15 O3 Y1 . . 98.58(11)
C15 O4 Y1 . 3_565 160.71(12)
C15 O4 Y1 . . 89.62(11)
Y1 O4 Y1 3_565 . 105.86(5)
O3 C15 O4 . . 119.95(16)
O3 C15 C16 . . 121.67(16)
O4 C15 C16 . . 118.37(16)
O3 C15 Y1 . . 55.96(9)
O4 C15 Y1 . . 64.15(9)
C16 C15 Y1 . . 174.47(13)
C17 C16 C15 . . 115.01(15)
C17 C16 C23 . . 110.34(14)
C15 C16 C23 . . 109.68(15)
C17 C16 H16 . . 107.2
C15 C16 H16 . . 107.2
C23 C16 H16 . . 107.2
C22 C17 C18 . . 118.60(17)
C22 C17 C16 . . 124.27(16)
C18 C17 C16 . . 117.11(17)
C19 C18 C17 . . 120.94(18)
C19 C18 H18 . . 119.5
C17 C18 H18 . . 119.5
C18 C19 C20 . . 120.23(18)
C18 C19 H19 . . 119.9
C20 C19 H19 . . 119.9
C21 C20 C19 . . 119.36(18)
C21 C20 H20 . . 120.3
C19 C20 H20 . . 120.3
C20 C21 C22 . . 120.45(19)
C20 C21 H21 . . 119.8
C22 C21 H21 . . 119.8
C17 C22 C21 . . 120.40(18)
C17 C22 H22 . . 119.8
C21 C22 H22 . . 119.8
C24 C23 C28 . . 118.97(19)
C24 C23 C16 . . 121.33(17)
C28 C23 C16 . . 119.68(18)
C23 C24 C25 . . 120.7(2)
C23 C24 H24 . . 119.6
C25 C24 H24 . . 119.6
C26 C25 C24 . . 119.5(2)
C26 C25 H25 . . 120.2
C24 C25 H25 . . 120.2
C27 C26 C25 . . 120.4(2)
C27 C26 H26 . . 119.8
C25 C26 H26 . . 119.8
C26 C27 C28 . . 120.3(2)
C26 C27 H27 . . 119.9
C28 C27 H27 . . 119.9
C27 C28 C23 . . 120.1(2)
C27 C28 H28 . . 119.9
C23 C28 H28 . . 119.9
C29 O5 Y1 . . 137.57(12)
C29 O6 Y1 . 3_565 136.64(12)
O6 C29 O5 . . 126.18(17)
O6 C29 C30 . . 118.03(16)
O5 C29 C30 . . 115.74(16)
C37 C30 C31 . . 113.44(15)
C37 C30 C29 . . 111.78(15)
C31 C30 C29 . . 109.21(14)
C37 C30 H30 . . 107.4
C31 C30 H30 . . 107.4
C29 C30 H30 . . 107.4
C36 C31 C32 . . 118.85(17)
C36 C31 C30 . . 119.71(17)
C32 C31 C30 . . 121.41(17)
C33 C32 C31 . . 120.47(18)
C33 C32 H32 . . 119.8
C31 C32 H32 . . 119.8
C34 C33 C32 . . 119.95(19)
C34 C33 H33 . . 120.0
C32 C33 H33 . . 120.0
C35 C34 C33 . . 119.93(19)
C35 C34 H34 . . 120.0
C33 C34 H34 . . 120.0
C34 C35 C36 . . 120.4(2)
C34 C35 H35 . . 119.8
C36 C35 H35 . . 119.8
C31 C36 C35 . . 120.39(19)
C31 C36 H36 . . 119.8
C35 C36 H36 . . 119.8
C38 C37 C42 . . 118.76(18)
C38 C37 C30 . . 122.97(17)
C42 C37 C30 . . 118.26(17)
C37 C38 C39 . . 120.31(19)
C37 C38 H38 . . 119.8
C39 C38 H38 . . 119.8
C40 C39 C38 . . 120.3(2)
C40 C39 H39 . . 119.8
C38 C39 H39 . . 119.8
C39 C40 C41 . . 119.9(2)
C39 C40 H40 . . 120.1
C41 C40 H40 . . 120.1
C40 C41 C42 . . 119.87(19)
C40 C41 H41 . . 120.1
C42 C41 H41 . . 120.1
C41 C42 C37 . . 120.85(19)
C41 C42 H42 . . 119.6
C37 C42 H42 . . 119.6
C44 O7 C43 . . 110.76(16)
C44 O7 Y1 . . 118.02(12)
C43 O7 Y1 . . 120.47(12)
C46 O8 C45 . . 113.88(16)
C46 O8 Y1 . . 128.39(12)
C45 O8 Y1 . . 113.59(12)
O7 C43 H43A . . 109.5
O7 C43 H43B . . 109.5
H43A C43 H43B . . 109.5
O7 C43 H43C . . 109.5
H43A C43 H43C . . 109.5
H43B C43 H43C . . 109.5
O7 C44 C45 . . 106.64(17)
O7 C44 H44A . . 110.4
C45 C44 H44A . . 110.4
O7 C44 H44B . . 110.4
C45 C44 H44B . . 110.4
H44A C44 H44B . . 108.6
O8 C45 C44 . . 108.83(17)
O8 C45 H45A . . 109.9
C44 C45 H45A . . 109.9
O8 C45 H45B . . 109.9
C44 C45 H45B . . 109.9
H45A C45 H45B . . 108.3
O8 C46 H46A . . 109.5
O8 C46 H46B . . 109.5
H46A C46 H46B . . 109.5
O8 C46 H46C . . 109.5
H46A C46 H46C . . 109.5
H46B C46 H46C . . 109.5

loop_
_geom_bond_atom_site_label_1
_geom_bond_atom_site_label_2
_geom_bond_site_symmetry_2
_geom_bond_distance
Y1 O1 . 2.3677(13)
Y1 O2 . 2.4856(13)
Y1 O3 . 2.4125(13)
Y1 O4 . 2.5906(13)
Y1 O4 3_565 2.2874(13)
Y1 O5 . 2.2894(13)
Y1 O6 3_565 2.3000(13)
Y1 O7 . 2.5199(13)
Y1 O8 . 2.4967(14)
Y1 C1 . 2.7807(18)
Y1 C15 . 2.8786(18)
Y1 Y1 3_565 3.8965(5)
O1 C1 . 1.263(2)
O2 C1 . 1.257(2)
C1 C2 . 1.530(2)
C2 C3 . 1.525(3)
C2 C9 . 1.527(3)
C2 H2 . 1.0000
C3 C4 . 1.392(3)
C3 C8 . 1.397(3)
C4 C5 . 1.395(3)
C4 H4 . 0.9500
C5 C6 . 1.384(3)
C5 H5 . 0.9500
C6 C7 . 1.387(3)
C6 H6 . 0.9500
C7 C8 . 1.388(3)
C7 H7 . 0.9500
C8 H8 . 0.9500
C9 C10 . 1.392(3)
C9 C14 . 1.394(3)
C10 C11 . 1.387(3)
C10 H10 . 0.9500
C11 C12 . 1.383(3)
C11 H11 . 0.9500
C12 C13 . 1.376(4)
C12 H12 . 0.9500
C13 C14 . 1.388(3)
C13 H13 . 0.9500
C14 H14 . 0.9500
O3 C15 . 1.251(2)
O4 C15 . 1.272(2)
O4 Y1 3_565 2.2874(13)
C15 C16 . 1.522(2)
C16 C17 . 1.522(3)
C16 C23 . 1.528(3)
C16 H16 . 1.0000
C17 C22 . 1.386(3)
C17 C18 . 1.398(3)
C18 C19 . 1.382(3)
C18 H18 . 0.9500
C19 C20 . 1.386(3)
C19 H19 . 0.9500
C20 C21 . 1.385(3)
C20 H20 . 0.9500
C21 C22 . 1.395(3)
C21 H21 . 0.9500
C22 H22 . 0.9500
C23 C24 . 1.387(3)
C23 C28 . 1.394(3)
C24 C25 . 1.390(3)
C24 H24 . 0.9500
C25 C26 . 1.385(3)
C25 H25 . 0.9500
C26 C27 . 1.371(4)
C26 H26 . 0.9500
C27 C28 . 1.390(3)
C27 H27 . 0.9500
C28 H28 . 0.9500
O5 C29 . 1.260(2)
O6 C29 . 1.253(2)
O6 Y1 3_565 2.2999(13)
C29 C30 . 1.539(2)
C30 C37 . 1.519(3)
C30 C31 . 1.522(2)
C30 H30 . 1.0000
C31 C36 . 1.387(3)
C31 C32 . 1.398(3)
C32 C33 . 1.392(3)
C32 H32 . 0.9500
C33 C34 . 1.384(3)
C33 H33 . 0.9500
C34 C35 . 1.377(3)
C34 H34 . 0.9500
C35 C36 . 1.393(3)
C35 H35 . 0.9500
C36 H36 . 0.9500
C37 C38 . 1.385(3)
C37 C42 . 1.396(3)
C38 C39 . 1.394(3)
C38 H38 . 0.9500
C39 C40 . 1.381(3)
C39 H39 . 0.9500
C40 C41 . 1.382(3)
C40 H40 . 0.9500
C41 C42 . 1.386(3)
C41 H41 . 0.9500
C42 H42 . 0.9500
O7 C44 . 1.429(2)
O7 C43 . 1.437(2)
O8 C46 . 1.426(2)
O8 C45 . 1.432(3)
C43 H43A . 0.9800
C43 H43B . 0.9800
C43 H43C . 0.9800
C44 C45 . 1.494(3)
C44 H44A . 0.9900
C44 H44B . 0.9900
C45 H45A . 0.9900
C45 H45B . 0.9900
C46 H46A . 0.9800
C46 H46B . 0.9800
C46 H46C . 0.9800

loop_
_geom_torsion_atom_site_label_1
_geom_torsion_atom_site_label_2
_geom_torsion_atom_site_label_3
_geom_torsion_atom_site_label_4
_geom_torsion_site_symmetry_1
_geom_torsion
Y1 O2 C1 O1 . 8.46(18)
Y1 O2 C1 C2 . -169.10(15)
Y1 O1 C1 O2 . -8.92(19)
Y1 O1 C1 C2 . 168.74(14)
O2 C1 C2 C3 . -54.8(2)
O1 C1 C2 C3 . 127.59(18)
Y1 C1 C2 C3 . -170.5(6)
O2 C1 C2 C9 . 72.0(2)
O1 C1 C2 C9 . -105.66(19)
Y1 C1 C2 C9 . -43.7(7)
C9 C2 C3 C4 . -70.3(2)
C1 C2 C3 C4 . 57.2(2)
C9 C2 C3 C8 . 105.7(2)
C1 C2 C3 C8 . -126.80(19)
C8 C3 C4 C5 . -0.6(3)
C2 C3 C4 C5 . 175.47(18)
C3 C4 C5 C6 . 0.0(3)
C4 C5 C6 C7 . 0.6(3)
C5 C6 C7 C8 . -0.7(3)
C6 C7 C8 C3 . 0.1(3)
C4 C3 C8 C7 . 0.5(3)
C2 C3 C8 C7 . -175.61(18)
C3 C2 C9 C10 . 107.1(2)
C1 C2 C9 C10 . -22.0(3)
C3 C2 C9 C14 . -72.1(2)
C1 C2 C9 C14 . 158.75(17)
C14 C9 C10 C11 . -1.9(3)
C2 C9 C10 C11 . 178.88(19)
C9 C10 C11 C12 . 0.8(3)
C10 C11 C12 C13 . 0.8(4)
C11 C12 C13 C14 . -1.1(4)
C12 C13 C14 C9 . -0.1(3)
C10 C9 C14 C13 . 1.5(3)
C2 C9 C14 C13 . -179.18(19)
Y1 O3 C15 O4 . 4.92(18)
Y1 O3 C15 C16 . -174.04(14)
Y1 O4 C15 O3 3_565 -148.5(3)
Y1 O4 C15 O3 . -4.53(17)
Y1 O4 C15 C16 3_565 30.5(5)
Y1 O4 C15 C16 . 174.47(14)
Y1 O4 C15 Y1 3_565 -144.0(4)
O3 C15 C16 C17 . -56.1(2)
O4 C15 C16 C17 . 124.89(18)
O3 C15 C16 C23 . 68.9(2)
O4 C15 C16 C23 . -110.07(19)
C15 C16 C17 C22 . 26.8(3)
C23 C16 C17 C22 . -97.9(2)
C15 C16 C17 C18 . -155.15(17)
C23 C16 C17 C18 . 80.2(2)
C22 C17 C18 C19 . 0.3(3)
C16 C17 C18 C19 . -177.94(17)
C17 C18 C19 C20 . 0.7(3)
C18 C19 C20 C21 . -1.7(3)
C19 C20 C21 C22 . 1.8(3)
C18 C17 C22 C21 . -0.2(3)
C16 C17 C22 C21 . 177.89(17)
C20 C21 C22 C17 . -0.9(3)
C17 C16 C23 C24 . 54.1(2)
C15 C16 C23 C24 . -73.6(2)
C17 C16 C23 C28 . -124.13(19)
C15 C16 C23 C28 . 108.18(19)
C28 C23 C24 C25 . 0.5(3)
C16 C23 C24 C25 . -177.69(18)
C23 C24 C25 C26 . -0.6(3)
C24 C25 C26 C27 . 0.2(3)
C25 C26 C27 C28 . 0.3(3)
C26 C27 C28 C23 . -0.3(3)
C24 C23 C28 C27 . -0.1(3)
C16 C23 C28 C27 . 178.14(18)
Y1 O6 C29 O5 3_565 -20.8(3)
Y1 O6 C29 C30 3_565 156.55(12)
Y1 O5 C29 O6 . 6.0(3)
Y1 O5 C29 C30 . -171.41(11)
O6 C29 C30 C37 . 25.6(2)
O5 C29 C30 C37 . -156.81(15)
O6 C29 C30 C31 . -100.79(18)
O5 C29 C30 C31 . 76.82(19)
C37 C30 C31 C36 . 92.7(2)
C29 C30 C31 C36 . -141.92(18)
C37 C30 C31 C32 . -85.1(2)
C29 C30 C31 C32 . 40.3(2)
C36 C31 C32 C33 . 0.3(3)
C30 C31 C32 C33 . 178.08(18)
C31 C32 C33 C34 . -0.2(3)
C32 C33 C34 C35 . -0.2(3)
C33 C34 C35 C36 . 0.5(3)
C32 C31 C36 C35 . 0.0(3)
C30 C31 C36 C35 . -177.78(19)
C34 C35 C36 C31 . -0.4(3)
C31 C30 C37 C38 . 13.4(3)
C29 C30 C37 C38 . -110.6(2)
C31 C30 C37 C42 . -167.01(17)
C29 C30 C37 C42 . 69.0(2)
C42 C37 C38 C39 . -1.4(3)
C30 C37 C38 C39 . 178.11(19)
C37 C38 C39 C40 . 0.6(4)
C38 C39 C40 C41 . 0.5(4)
C39 C40 C41 C42 . -0.6(3)
C40 C41 C42 C37 . -0.2(3)
C38 C37 C42 C41 . 1.3(3)
C30 C37 C42 C41 . -178.32(18)
C43 O7 C44 C45 . -178.48(17)
Y1 O7 C44 C45 . 36.8(2)
C46 O8 C45 C44 . -106.8(2)
Y1 O8 C45 C44 . 52.4(2)
O7 C44 C45 O8 . -57.2(2)
